data_4126956
loop_
_publ_author_name
'Hofstra, Julie L.'
'Cherney, Alan H.'
'Ordner, Ciara M.'
'Reisman, Sarah E.'

_publ_section_title
;
 Synthesis of Enantioenriched Allylic Silanes via Nickel-Catalyzed
 Reductive Cross-Coupling.
;
_journal_name_full 'Journal of the American Chemical Society'
_journal_paper_doi 10.1021/jacs.7b11707
_journal_year 2017
_chemical_absolute_configuration ad
_chemical_formula_moiety 'C69 H60 Cl6 N6 Ni3 O6, 1.27(C H2 Cl2), 0.73(C2 H3 N)'
_chemical_formula_sum 'C71.73 H64.73 Cl8.54 N6.73 Ni3 O6'
_chemical_formula_weight 1595.88
_chemical_name_common JLH-5-218
_chemical_name_systematic JLH-5-218
_space_group_crystal_system monoclinic
_space_group_IT_number 4
_space_group_name_Hall 'P 2yb'
_space_group_name_H-M_alt 'P 1 21 1'
_symmetry_space_group_name_Hall 'P 2yb'
_symmetry_space_group_name_H-M 'P 1 21 1'
_atom_sites_solution_hydrogens geom
_atom_sites_solution_primary direct
_atom_sites_solution_secondary difmap
_audit_creation_date 2017-02-07
_audit_creation_method
;
Olex2 1.2
(compiled 2016.02.19 svn.r3266 for OlexSys, GUI svn.r5155)
;
_cell_angle_alpha 90
_cell_angle_beta 116.546(4)
_cell_angle_gamma 90
_cell_formula_units_Z 2
_cell_length_a 14.8277(18)
_cell_length_b 15.771(2)
_cell_length_c 16.569(2)
_cell_measurement_reflns_used 9266
_cell_measurement_temperature 100
_cell_measurement_theta_max 36.26
_cell_measurement_theta_min 2.48
_cell_volume 3466.1(7)
_computing_cell_refinement 'SAINT v8.34A (Bruker-AXS, 2007)'
_computing_data_collection 'APEX2 v2014.11-0 (Bruker-AXS, 2014)'
_computing_data_reduction 'SAINT v8.34A (Bruker-AXS, 2007)'
_computing_structure_refinement 'SHELXL-2014/7 (Sheldrick, 2014)'
_computing_structure_solution 'SHELXS-2013/1 (She ldrick, 2013)'
_diffrn_ambient_temperature 100
_diffrn_detector 'CMOS Area Detector'
_diffrn_detector_area_resol_mean 10.24
_diffrn_detector_type 'Bruker PHOTON 100 CMOS'
_diffrn_measured_fraction_theta_full 0.999
_diffrn_measured_fraction_theta_max 0.995
_diffrn_measurement_device '\k-geometry diffractometer'
_diffrn_measurement_device_type 'Bruker D8 VENTURE Kappa Duo PHOTON 100 CMOS'
_diffrn_measurement_method '\f and \w scans'
_diffrn_radiation_monochromator 'multilayer mirrors'
_diffrn_radiation_type MoK\a
_diffrn_radiation_wavelength 0.71073
_diffrn_reflns_av_R_equivalents 0.0487
_diffrn_reflns_av_unetI/netI 0.0485
_diffrn_reflns_Laue_measured_fraction_full 0.999
_diffrn_reflns_Laue_measured_fraction_max 0.995
_diffrn_reflns_limit_h_max 24
_diffrn_reflns_limit_h_min -24
_diffrn_reflns_limit_k_max 26
_diffrn_reflns_limit_k_min -26
_diffrn_reflns_limit_l_max 27
_diffrn_reflns_limit_l_min -27
_diffrn_reflns_number 214882
_diffrn_reflns_point_group_measured_fraction_full 0.998
_diffrn_reflns_point_group_measured_fraction_max 0.993
_diffrn_reflns_theta_full 25.242
_diffrn_reflns_theta_max 36.402
_diffrn_reflns_theta_min 2.476
_diffrn_source 'I\mS HB micro-focus sealed tube'
_diffrn_source_current 1
_diffrn_source_power 0.05
_diffrn_source_type 'Incoatech I\mS HB'
_diffrn_source_voltage 50
_diffrn_standards_number 0
_exptl_absorpt_coefficient_mu 1.194
_exptl_absorpt_correction_T_max 0.7471
_exptl_absorpt_correction_T_min 0.6863
_exptl_absorpt_correction_type multi-scan
_exptl_absorpt_process_details 'SADABS-2014/5 (Sheldrick, 2014)'
_exptl_crystal_colour orange
_exptl_crystal_colour_primary orange
_exptl_crystal_density_diffrn 1.529
_exptl_crystal_density_method 'not measured'
_exptl_crystal_description Block
_exptl_crystal_F_000 1639
_exptl_crystal_size_max 0.30
_exptl_crystal_size_mid 0.30
_exptl_crystal_size_min 0.15
_refine_diff_density_max 1.137
_refine_diff_density_min -1.072
_refine_diff_density_rms 0.090
_refine_ls_abs_structure_details
;
 Flack x determined using 12016 quotients [(I+)-(I-)]/[(I+)+(I-)]
 (Parsons, Flack and Wagner, Acta Cryst. B69 (2013) 249-259).
;
_refine_ls_abs_structure_Flack 0.0162(19)
_refine_ls_extinction_method none
_refine_ls_goodness_of_fit_ref 1.022
_refine_ls_hydrogen_treatment constr
_refine_ls_matrix_type full
_refine_ls_number_parameters 894
_refine_ls_number_reflns 33574
_refine_ls_number_restraints 8
_refine_ls_restrained_S_all 1.022
_refine_ls_R_factor_all 0.0541
_refine_ls_R_factor_gt 0.0388
_refine_ls_shift/su_max 0.001
_refine_ls_shift/su_mean 0.000
_refine_ls_structure_factor_coef Fsqd
_refine_ls_weighting_details 'w=1/[\s^2^(Fo^2^)+(0.0417P)^2^+1.4314P] where P=(Fo^2^+2Fc^2^)/3'
_refine_ls_weighting_scheme calc
_refine_ls_wR_factor_gt 0.0842
_refine_ls_wR_factor_ref 0.0891
_reflns_Friedel_coverage 0.941
_reflns_Friedel_fraction_full 0.997
_reflns_Friedel_fraction_max 0.991
_reflns_number_gt 28667
_reflns_number_total 33574
_reflns_threshold_expression 'I > 2\s(I)'
_cod_data_source_file ja7b11707_si_003.cif
_cod_data_source_block p16408
_cod_original_cell_volume 3466.1(8)
_cod_database_code 4126956
_shelx_space_group_comment
;
The symmetry employed for this shelxl refinement is uniquely defined
by the following loop, which should always be used as a source of
symmetry information in preference to the above space-group names.
They are only intended as comments.
;
_shelx_estimated_absorpt_t_max 0.841
_shelx_estimated_absorpt_t_min 0.716
_olex2_refinement_description
;
1. Fixed Uiso
 At 1.2 times of:
  All C(H) groups, All C(H,H) groups
 At 1.5 times of:
  All C(H,H,H) groups
2. Restrained distances
 C1S-Cl1S \\sim C1S-Cl2S \\sim C2T-Cl3T \\sim C2T-Cl4T
 with sigma of 0.02
 Cl1S-Cl2S \\sim Cl3T-Cl4T
 with sigma of 0.02
3. Others
 Sof(C2T)=Sof(H2TA)=Sof(H2TB)=Sof(Cl3T)=Sof(Cl4T)=1-FVAR(1)
 Sof(N1S)=Sof(C11S)=Sof(C12S)=Sof(H12A)=Sof(H12B)=Sof(H12C)=FVAR(1)
4.a Ternary CH refined with riding coordinates:
 C1(H1), C9(H9), C13(H13), C21(H21), C31(H31), C39(H39), C43(H43), C51(H51),
 C61(H61), C69(H69), C73(H73), C81(H81)
4.b Secondary CH2 refined with riding coordinates:
 C8(H8A,H8B), C22(H22A,H22B), C23(H23A,H23B), C14(H14A,H14B), C38(H38A,H38B),
 C52(H52A,H52B), C53(H53A,H53B), C44(H44A,H44B), C68(H68A,H68B), C82(H82A,H82B),
  C83(H83A,H83B), C74(H74A,H74B), C1S(H1SA,H1SB), C2T(H2TA,H2TB)
4.c Aromatic/amide H refined with riding coordinates:
 C3(H3), C4(H4), C5(H5), C6(H6), C16(H16), C17(H17), C18(H18), C19(H19),
 C33(H33), C34(H34), C35(H35), C36(H36), C46(H46), C47(H47), C48(H48), C49(H49),
  C63(H63), C64(H64), C65(H65), C66(H66), C76(H76), C77(H77), C78(H78), C79(H79)
4.d Idealised Me refined as rotating group:
 C12S(H12A,H12B,H12C)
;
_shelx_shelxl_version_number 2014/7
_olex2_submission_special_instructions 'No special instructions were received'

loop_
_space_group_symop_operation_xyz
'x, y, z'
'-x, y+1/2, -z'

loop_
_atom_site_label
_atom_site_type_symbol
_atom_site_fract_x
_atom_site_fract_y
_atom_site_fract_z
_atom_site_U_iso_or_equiv
_atom_site_adp_type
_atom_site_occupancy
_atom_site_site_symmetry_order
_atom_site_calc_flag
_atom_site_refinement_flags_posn
_atom_site_refinement_flags_occupancy
_atom_site_disorder_assembly
_atom_site_disorder_group
Cl1 Cl 0.39336(5) 0.20118(4) -0.10076(5) 0.02445(14) Uani 1 1 d . . . .
Cl2 Cl 0.26304(4) 0.04675(4) -0.23615(4) 0.01144(9) Uani 1 1 d . . . .
Cl3 Cl 0.48528(4) -0.03947(4) -0.14531(4) 0.01337(10) Uani 1 1 d . . . .
Ni1 Ni 0.41407(2) 0.05704(2) -0.08432(2) 0.00984(5) Uani 1 1 d . . . .
N1 N 0.53993(15) 0.07063(13) 0.03872(13) 0.0112(3) Uani 1 1 d . . . .
C1 C 0.61800(18) 0.13748(16) 0.05969(16) 0.0124(4) Uani 1 1 d . . . .
H1 H 0.5893 0.1956 0.0552 0.015 Uiso 1 1 calc R . . .
C2 C 0.67561(18) 0.12921(16) 0.00444(16) 0.0136(4) Uani 1 1 d . . . .
C3 C 0.64243(19) 0.14925(19) -0.08556(17) 0.0190(5) Uani 1 1 d . . . .
H3 H 0.5770 0.1722 -0.1200 0.023 Uiso 1 1 calc R . . .
C4 C 0.7071(2) 0.1350(2) -0.12458(19) 0.0267(6) Uani 1 1 d . . . .
H4 H 0.6855 0.1479 -0.1865 0.032 Uiso 1 1 calc R . . .
C5 C 0.8032(2) 0.1019(2) -0.0736(2) 0.0264(6) Uani 1 1 d . . . .
H5 H 0.8465 0.0921 -0.1010 0.032 Uiso 1 1 calc R . . .
C6 C 0.8361(2) 0.0831(2) 0.01730(19) 0.0221(5) Uani 1 1 d . . . .
H6 H 0.9018 0.0609 0.0523 0.026 Uiso 1 1 calc R . . .
C7 C 0.77163(18) 0.09712(17) 0.05622(17) 0.0160(4) Uani 1 1 d . . . .
C8 C 0.79134(19) 0.08124(19) 0.15262(17) 0.0192(5) Uani 1 1 d . . . .
H8A H 0.8527 0.1114 0.1954 0.023 Uiso 1 1 calc R . . .
H8B H 0.7993 0.0199 0.1668 0.023 Uiso 1 1 calc R . . .
C9 C 0.69667(18) 0.11663(16) 0.15684(16) 0.0145(4) Uani 1 1 d . . . .
H9 H 0.7130 0.1677 0.1967 0.017 Uiso 1 1 calc R . . .
O1 O 0.64754(13) 0.05097(13) 0.18541(11) 0.0154(3) Uani 1 1 d . . . .
C10 C 0.56280(17) 0.02933(15) 0.11199(15) 0.0113(4) Uani 1 1 d . . . .
C11 C 0.50632(17) -0.03986(15) 0.12758(15) 0.0121(4) Uani 1 1 d . . . .
C22 C 0.51921(19) -0.05006(18) 0.22450(15) 0.0161(4) Uani 1 1 d . . . .
H22A H 0.5635 -0.0091 0.2704 0.019 Uiso 1 1 calc R . . .
H22B H 0.4598 -0.0688 0.2322 0.019 Uiso 1 1 calc R . . .
C23 C 0.56757(19) -0.11286(17) 0.18967(17) 0.0165(4) Uani 1 1 d . . . .
H23A H 0.5381 -0.1705 0.1758 0.020 Uiso 1 1 calc R . . .
H23B H 0.6419 -0.1108 0.2140 0.020 Uiso 1 1 calc R . . .
C12 C 0.40544(17) -0.05971(15) 0.05496(15) 0.0116(4) Uani 1 1 d . . . .
O2 O 0.35552(13) -0.11983(12) 0.07671(12) 0.0153(3) Uani 1 1 d . . . .
C13 C 0.25950(18) -0.13430(16) -0.00399(16) 0.0143(4) Uani 1 1 d . . . .
H13 H 0.2578 -0.1903 -0.0330 0.017 Uiso 1 1 calc R . . .
C14 C 0.17180(19) -0.12371(17) 0.01978(17) 0.0166(4) Uani 1 1 d . . . .
H14A H 0.1156 -0.1623 -0.0166 0.020 Uiso 1 1 calc R . . .
H14B H 0.1935 -0.1351 0.0846 0.020 Uiso 1 1 calc R . . .
C15 C 0.14118(17) -0.03258(16) -0.00267(16) 0.0142(4) Uani 1 1 d . . . .
C16 C 0.0776(2) 0.01579(19) 0.02044(17) 0.0185(5) Uani 1 1 d . . . .
H16 H 0.0450 -0.0088 0.0528 0.022 Uiso 1 1 calc R . . .
C17 C 0.06264(19) 0.10061(19) -0.00466(18) 0.0193(5) Uani 1 1 d . . . .
H17 H 0.0203 0.1344 0.0117 0.023 Uiso 1 1 calc R . . .
C18 C 0.10883(19) 0.13707(17) -0.05350(18) 0.0174(5) Uani 1 1 d . . . .
H18 H 0.0982 0.1953 -0.0696 0.021 Uiso 1 1 calc R . . .
C19 C 0.17024(18) 0.08854(16) -0.07856(16) 0.0145(4) Uani 1 1 d . . . .
H19 H 0.2008 0.1126 -0.1128 0.017 Uiso 1 1 calc R . . .
C20 C 0.18610(17) 0.00353(16) -0.05235(15) 0.0125(4) Uani 1 1 d . . . .
C21 C 0.25601(16) -0.05902(15) -0.06470(15) 0.0113(4) Uani 1 1 d . . . .
H21 H 0.2326 -0.0759 -0.1292 0.014 Uiso 1 1 calc R . . .
N2 N 0.36077(14) -0.02543(13) -0.02269(13) 0.0109(3) Uani 1 1 d . . . .
Ni2 Ni 0.34229(2) -0.05039(2) -0.29514(2) 0.00949(5) Uani 1 1 d . . . .
N3 N 0.40451(15) 0.05133(13) -0.33662(13) 0.0114(3) Uani 1 1 d . . . .
C31 C 0.38346(19) 0.14375(15) -0.33517(16) 0.0136(4) Uani 1 1 d . . . .
H31 H 0.3655 0.1590 -0.2856 0.016 Uiso 1 1 calc R . . .
C32 C 0.30528(18) 0.17355(15) -0.42679(16) 0.0136(4) Uani 1 1 d . . . .
C33 C 0.2060(2) 0.14790(18) -0.4747(2) 0.0200(5) Uani 1 1 d . . . .
H33 H 0.1774 0.1084 -0.4493 0.024 Uiso 1 1 calc R . . .
C34 C 0.1487(2) 0.1810(2) -0.5607(2) 0.0262(6) Uani 1 1 d . . . .
H34 H 0.0802 0.1644 -0.5942 0.031 Uiso 1 1 calc R . . .
C35 C 0.1914(2) 0.2382(2) -0.5977(2) 0.0255(6) Uani 1 1 d . . . .
H35 H 0.1522 0.2591 -0.6571 0.031 Uiso 1 1 calc R . . .
C36 C 0.2905(2) 0.26527(18) -0.54913(19) 0.0197(5) Uani 1 1 d . . . .
H36 H 0.3191 0.3049 -0.5744 0.024 Uiso 1 1 calc R . . .
C37 C 0.34683(18) 0.23317(15) -0.46300(16) 0.0134(4) Uani 1 1 d . . . .
C38 C 0.45229(19) 0.25704(16) -0.39614(17) 0.0157(4) Uani 1 1 d . . . .
H38A H 0.4537 0.3136 -0.3696 0.019 Uiso 1 1 calc R . . .
H38B H 0.4983 0.2573 -0.4248 0.019 Uiso 1 1 calc R . . .
C39 C 0.48093(18) 0.18752(16) -0.32494(16) 0.0142(4) Uani 1 1 d . . . .
H39 H 0.5216 0.2100 -0.2626 0.017 Uiso 1 1 calc R . . .
O3 O 0.53294(13) 0.11928(11) -0.34665(13) 0.0148(3) Uani 1 1 d . . . .
C40 C 0.48487(17) 0.04660(15) -0.34696(15) 0.0118(4) Uani 1 1 d . . . .
C41 C 0.53152(17) -0.02967(15) -0.36316(16) 0.0125(4) Uani 1 1 d . . . .
C52 C 0.6470(2) -0.0353(2) -0.3174(2) 0.0256(6) Uani 1 1 d . . . .
H52A H 0.6852 0.0117 -0.2770 0.031 Uiso 1 1 calc R . . .
H52B H 0.6779 -0.0920 -0.2987 0.031 Uiso 1 1 calc R . . .
C53 C 0.5931(2) -0.01740(19) -0.4151(2) 0.0247(6) Uani 1 1 d . . . .
H53A H 0.5907 -0.0630 -0.4571 0.030 Uiso 1 1 calc R . . .
H53B H 0.5980 0.0407 -0.4354 0.030 Uiso 1 1 calc R . . .
C42 C 0.47915(17) -0.11093(15) -0.37249(15) 0.0117(4) Uani 1 1 d . . . .
O4 O 0.50212(14) -0.17125(12) -0.41837(12) 0.0152(3) Uani 1 1 d . . . .
C43 C 0.4336(2) -0.24190(16) -0.42887(17) 0.0158(4) Uani 1 1 d . . . .
H43 H 0.3738 -0.2423 -0.4896 0.019 Uiso 1 1 calc R . . .
C44 C 0.4915(2) -0.32509(18) -0.40800(19) 0.0201(5) Uani 1 1 d . . . .
H44A H 0.4460 -0.3736 -0.4369 0.024 Uiso 1 1 calc R . . .
H44B H 0.5453 -0.3238 -0.4279 0.024 Uiso 1 1 calc R . . .
C45 C 0.5347(2) -0.32952(16) -0.30751(18) 0.0166(4) Uani 1 1 d . . . .
C46 C 0.6157(2) -0.37769(18) -0.2479(2) 0.0228(5) Uani 1 1 d . . . .
H46 H 0.6510 -0.4141 -0.2695 0.027 Uiso 1 1 calc R . . .
C47 C 0.6439(2) -0.3715(2) -0.1563(2) 0.0249(6) Uani 1 1 d . . . .
H47 H 0.6989 -0.4043 -0.1149 0.030 Uiso 1 1 calc R . . .
C48 C 0.5926(2) -0.31801(18) -0.12422(19) 0.0212(5) Uani 1 1 d . . . .
H48 H 0.6130 -0.3146 -0.0612 0.025 Uiso 1 1 calc R . . .
C49 C 0.5115(2) -0.26908(16) -0.18369(17) 0.0164(4) Uani 1 1 d . . . .
H49 H 0.4762 -0.2328 -0.1618 0.020 Uiso 1 1 calc R . . .
C50 C 0.48358(18) -0.27477(15) -0.27538(17) 0.0133(4) Uani 1 1 d . . . .
C51 C 0.40439(18) -0.22464(15) -0.35259(16) 0.0127(4) Uani 1 1 d . . . .
H51 H 0.3340 -0.2427 -0.3677 0.015 Uiso 1 1 calc R . . .
N4 N 0.42001(15) -0.13177(13) -0.33819(13) 0.0110(3) Uani 1 1 d . . . .
Cl4 Cl 0.26283(4) -0.16620(3) -0.25434(4) 0.01158(9) Uani 1 1 d . . . .
Cl5 Cl 0.19480(4) -0.07270(4) -0.44483(4) 0.01384(10) Uani 1 1 d . . . .
Cl6 Cl 0.11981(5) -0.32240(4) -0.37700(4) 0.01901(11) Uani 1 1 d . . . .
Ni3 Ni 0.11485(2) -0.18015(2) -0.40272(2) 0.01030(5) Uani 1 1 d . . . .
N5 N 0.02216(15) -0.10656(13) -0.37448(13) 0.0118(3) Uani 1 1 d . . . .
C61 C 0.04617(17) -0.07142(15) -0.28408(15) 0.0118(4) Uani 1 1 d . . . .
H61 H 0.1188 -0.0555 -0.2495 0.014 Uiso 1 1 calc R . . .
C62 C 0.01146(17) -0.13083(16) -0.23215(15) 0.0120(4) Uani 1 1 d . . . .
C63 C 0.03802(19) -0.21502(17) -0.20991(16) 0.0167(4) Uani 1 1 d . . . .
H63 H 0.0877 -0.2412 -0.2230 0.020 Uiso 1 1 calc R . . .
C64 C -0.0099(2) -0.26028(19) -0.16786(19) 0.0214(5) Uani 1 1 d . . . .
H64 H 0.0063 -0.3183 -0.1532 0.026 Uiso 1 1 calc R . . .
C65 C -0.0813(2) -0.2213(2) -0.14715(19) 0.0233(5) Uani 1 1 d . . . .
H65 H -0.1133 -0.2529 -0.1185 0.028 Uiso 1 1 calc R . . .
C66 C -0.10605(19) -0.1362(2) -0.16816(18) 0.0197(5) Uani 1 1 d . . . .
H66 H -0.1537 -0.1094 -0.1529 0.024 Uiso 1 1 calc R . . .
C67 C -0.06007(18) -0.09121(16) -0.21184(16) 0.0142(4) Uani 1 1 d . . . .
C68 C -0.07527(18) -0.00008(17) -0.24206(17) 0.0156(4) Uani 1 1 d . . . .
H68A H -0.0428 0.0388 -0.1900 0.019 Uiso 1 1 calc R . . .
H68B H -0.1479 0.0139 -0.2748 0.019 Uiso 1 1 calc R . . .
C69 C -0.02485(18) 0.00533(16) -0.30427(16) 0.0135(4) Uani 1 1 d . . . .
H69 H 0.0114 0.0603 -0.2975 0.016 Uiso 1 1 calc R . . .
O5 O -0.09910(14) -0.01016(12) -0.39769(12) 0.0154(3) Uani 1 1 d . . . .
C70 C -0.06044(17) -0.07146(15) -0.42969(16) 0.0124(4) Uani 1 1 d . . . .
C71 C -0.12168(18) -0.09200(16) -0.52539(16) 0.0135(4) Uani 1 1 d . . . .
C82 C -0.1796(2) -0.01914(18) -0.58933(18) 0.0211(5) Uani 1 1 d . . . .
H82A H -0.1694 0.0388 -0.5638 0.025 Uiso 1 1 calc R . . .
H82B H -0.1893 -0.0222 -0.6524 0.025 Uiso 1 1 calc R . . .
C83 C -0.23633(19) -0.07986(18) -0.56139(18) 0.0190(5) Uani 1 1 d . . . .
H83A H -0.2813 -0.1207 -0.6071 0.023 Uiso 1 1 calc R . . .
H83B H -0.2613 -0.0596 -0.5185 0.023 Uiso 1 1 calc R . . .
C72 C -0.08894(18) -0.16193(16) -0.56417(15) 0.0136(4) Uani 1 1 d . . . .
O6 O -0.16002(14) -0.18875(13) -0.64454(12) 0.0177(3) Uani 1 1 d . . . .
C73 C -0.1114(2) -0.25099(18) -0.67718(18) 0.0187(5) Uani 1 1 d . . . .
H73 H -0.1534 -0.3034 -0.6995 0.022 Uiso 1 1 calc R . . .
C74 C -0.0856(2) -0.2133(2) -0.74929(19) 0.0261(6) Uani 1 1 d . . . .
H74A H -0.1287 -0.2379 -0.8093 0.031 Uiso 1 1 calc R . . .
H74B H -0.0939 -0.1509 -0.7525 0.031 Uiso 1 1 calc R . . .
C75 C 0.0238(2) -0.2376(2) -0.71769(18) 0.0217(5) Uani 1 1 d . . . .
C76 C 0.0805(2) -0.2339(2) -0.7661(2) 0.0281(6) Uani 1 1 d . . . .
H76 H 0.0526 -0.2113 -0.8254 0.034 Uiso 1 1 calc R . . .
C77 C 0.1786(3) -0.2642(2) -0.7251(2) 0.0300(7) Uani 1 1 d . . . .
H77 H 0.2186 -0.2614 -0.7566 0.036 Uiso 1 1 calc R . . .
C78 C 0.2195(2) -0.2985(2) -0.6387(2) 0.0278(6) Uani 1 1 d . . . .
H78 H 0.2859 -0.3212 -0.6131 0.033 Uiso 1 1 calc R . . .
C79 C 0.1647(2) -0.30016(19) -0.58924(19) 0.0224(5) Uani 1 1 d . . . .
H79 H 0.1936 -0.3217 -0.5294 0.027 Uiso 1 1 calc R . . .
C80 C 0.0658(2) -0.26931(18) -0.62979(17) 0.0180(5) Uani 1 1 d . . . .
C81 C -0.01080(19) -0.26978(17) -0.59320(17) 0.0160(4) Uani 1 1 d . . . .
H81 H -0.0128 -0.3261 -0.5662 0.019 Uiso 1 1 calc R . . .
N6 N -0.00261(16) -0.19905(13) -0.53054(14) 0.0133(4) Uani 1 1 d . . . .
C1S C 0.7872(3) 0.4627(3) 0.6379(2) 0.0445(9) Uani 1 1 d D . . .
H1SA H 0.8199 0.4097 0.6327 0.053 Uiso 1 1 calc R . . .
H1SB H 0.7988 0.5066 0.6009 0.053 Uiso 1 1 calc R . . .
Cl1S Cl 0.65667(9) 0.44548(12) 0.59645(9) 0.0697(4) Uani 1 1 d D . . .
Cl2S Cl 0.84160(9) 0.49544(9) 0.75084(7) 0.0586(3) Uani 1 1 d D . . .
N1S N 0.0955(5) 0.3694(3) -0.0512(4) 0.0341(11) Uani 0.731(4) 1 d . P A 1
C11S C 0.1821(5) 0.3709(3) -0.0272(3) 0.0269(9) Uani 0.731(4) 1 d . P A 1
C12S C 0.2889(4) 0.3723(4) 0.0029(5) 0.0459(18) Uani 0.731(4) 1 d . P A 1
H12A H 0.3081 0.3253 -0.0250 0.069 Uiso 0.731(4) 1 calc GR P A 1
H12B H 0.3236 0.3664 0.0687 0.069 Uiso 0.731(4) 1 calc GR P A 1
H12C H 0.3081 0.4262 -0.0146 0.069 Uiso 0.731(4) 1 calc GR P A 1
C2T C 0.2737(9) 0.3900(9) 0.0272(8) 0.023(2) Uani 0.269(4) 1 d D P A 2
H2TA H 0.2921 0.4482 0.0513 0.027 Uiso 0.269(4) 1 calc R P A 2
H2TB H 0.3056 0.3497 0.0780 0.027 Uiso 0.269(4) 1 calc R P A 2
Cl3T Cl 0.1398(4) 0.3779(2) -0.0227(3) 0.0314(9) Uani 0.269(4) 1 d D P A 2
Cl4T Cl 0.3179(2) 0.3711(2) -0.0520(2) 0.0303(9) Uani 0.269(4) 1 d D P A 2

loop_
_atom_site_aniso_label
_atom_site_aniso_U_11
_atom_site_aniso_U_22
_atom_site_aniso_U_33
_atom_site_aniso_U_23
_atom_site_aniso_U_13
_atom_site_aniso_U_12
Cl1 0.0245(3) 0.0139(3) 0.0225(3) 0.0058(2) -0.0007(2) -0.0039(2)
Cl2 0.0100(2) 0.0141(2) 0.0106(2) 0.00117(18) 0.00496(17) 0.00165(18)
Cl3 0.0100(2) 0.0180(3) 0.0102(2) -0.00117(19) 0.00290(17) 0.00254(18)
Ni1 0.00902(12) 0.01203(13) 0.00814(12) 0.00086(10) 0.00353(9) -0.00014(10)
N1 0.0099(8) 0.0130(9) 0.0098(8) -0.0006(6) 0.0038(6) -0.0004(6)
C1 0.0113(9) 0.0142(10) 0.0110(9) -0.0021(7) 0.0042(7) -0.0026(7)
C2 0.0110(9) 0.0177(10) 0.0125(10) -0.0037(8) 0.0055(8) -0.0048(8)
C3 0.0129(10) 0.0309(14) 0.0129(10) 0.0008(9) 0.0054(8) -0.0044(9)
C4 0.0175(12) 0.0496(19) 0.0145(11) -0.0041(12) 0.0085(10) -0.0090(12)
C5 0.0164(12) 0.0454(18) 0.0204(13) -0.0082(12) 0.0109(10) -0.0049(12)
C6 0.0111(10) 0.0344(15) 0.0201(12) -0.0073(11) 0.0064(9) -0.0015(10)
C7 0.0115(10) 0.0207(11) 0.0146(10) -0.0046(9) 0.0049(8) -0.0042(8)
C8 0.0121(10) 0.0287(13) 0.0151(11) -0.0005(9) 0.0045(8) -0.0011(9)
C9 0.0135(10) 0.0178(11) 0.0104(9) -0.0017(8) 0.0036(8) -0.0031(8)
O1 0.0113(7) 0.0216(9) 0.0092(7) 0.0006(7) 0.0010(6) -0.0037(7)
C10 0.0098(9) 0.0151(10) 0.0085(9) -0.0020(7) 0.0036(7) -0.0011(7)
C11 0.0120(9) 0.0143(10) 0.0088(8) 0.0023(7) 0.0036(7) 0.0011(8)
C22 0.0173(10) 0.0212(11) 0.0094(9) 0.0018(9) 0.0057(8) 0.0001(9)
C23 0.0161(10) 0.0160(11) 0.0144(10) 0.0040(8) 0.0042(8) 0.0048(8)
C12 0.0101(9) 0.0136(10) 0.0112(9) 0.0007(7) 0.0046(7) 0.0001(7)
O2 0.0126(7) 0.0178(8) 0.0119(7) 0.0043(6) 0.0023(6) -0.0035(6)
C13 0.0144(10) 0.0152(10) 0.0123(10) 0.0000(8) 0.0051(8) -0.0026(8)
C14 0.0158(10) 0.0200(11) 0.0145(10) 0.0001(9) 0.0073(9) -0.0057(9)
C15 0.0109(9) 0.0208(11) 0.0112(9) -0.0010(8) 0.0052(8) -0.0041(8)
C16 0.0150(11) 0.0284(13) 0.0147(10) -0.0049(9) 0.0090(9) -0.0049(9)
C17 0.0132(10) 0.0264(13) 0.0190(11) -0.0073(10) 0.0079(9) -0.0014(9)
C18 0.0144(10) 0.0181(11) 0.0190(11) -0.0041(9) 0.0069(9) -0.0011(9)
C19 0.0140(10) 0.0167(10) 0.0131(10) 0.0001(8) 0.0062(8) 0.0002(8)
C20 0.0104(9) 0.0172(10) 0.0098(9) -0.0018(8) 0.0045(7) -0.0018(8)
C21 0.0090(8) 0.0145(10) 0.0101(9) -0.0011(7) 0.0041(7) -0.0024(7)
N2 0.0092(8) 0.0142(9) 0.0093(8) 0.0000(6) 0.0041(6) 0.0000(6)
Ni2 0.00894(11) 0.01148(12) 0.00862(11) 0.00071(10) 0.00444(9) 0.00060(10)
N3 0.0133(8) 0.0118(8) 0.0106(8) 0.0015(7) 0.0067(6) 0.0008(7)
C31 0.0170(10) 0.0129(10) 0.0140(10) 0.0016(8) 0.0097(9) 0.0015(8)
C32 0.0147(10) 0.0121(10) 0.0153(10) 0.0016(8) 0.0080(8) 0.0028(8)
C33 0.0130(10) 0.0179(11) 0.0291(14) 0.0017(10) 0.0093(10) 0.0026(9)
C34 0.0142(11) 0.0239(14) 0.0306(15) 0.0020(11) 0.0013(10) 0.0027(10)
C35 0.0215(13) 0.0265(14) 0.0193(13) 0.0051(11) 0.0008(10) 0.0061(11)
C36 0.0212(12) 0.0189(12) 0.0178(11) 0.0057(9) 0.0074(10) 0.0036(9)
C37 0.0141(10) 0.0123(10) 0.0142(10) 0.0014(8) 0.0065(8) 0.0012(8)
C38 0.0172(11) 0.0132(10) 0.0150(10) 0.0017(8) 0.0059(9) -0.0016(8)
C39 0.0153(10) 0.0140(10) 0.0129(10) -0.0011(8) 0.0058(8) -0.0015(8)
O3 0.0132(8) 0.0133(8) 0.0185(8) 0.0005(6) 0.0076(7) -0.0015(6)
C40 0.0106(9) 0.0134(10) 0.0105(9) 0.0026(7) 0.0039(7) 0.0001(7)
C41 0.0104(9) 0.0146(10) 0.0137(9) 0.0037(8) 0.0062(8) 0.0031(7)
C52 0.0098(10) 0.0257(14) 0.0392(16) 0.0016(12) 0.0090(10) 0.0027(9)
C53 0.0270(14) 0.0210(13) 0.0395(16) 0.0053(11) 0.0270(13) 0.0031(10)
C42 0.0114(9) 0.0142(10) 0.0092(9) 0.0013(7) 0.0043(7) 0.0031(7)
O4 0.0190(8) 0.0155(8) 0.0150(7) 0.0004(6) 0.0110(6) 0.0020(7)
C43 0.0208(11) 0.0145(11) 0.0130(10) -0.0031(8) 0.0084(9) 0.0001(9)
C44 0.0288(13) 0.0162(11) 0.0201(12) -0.0013(9) 0.0153(11) 0.0030(10)
C45 0.0196(11) 0.0136(10) 0.0197(11) 0.0013(9) 0.0115(9) 0.0011(8)
C46 0.0226(13) 0.0152(11) 0.0333(15) 0.0055(10) 0.0148(12) 0.0047(10)
C47 0.0204(13) 0.0209(13) 0.0291(14) 0.0099(11) 0.0073(11) 0.0023(10)
C48 0.0230(12) 0.0195(12) 0.0172(11) 0.0063(9) 0.0054(10) -0.0030(10)
C49 0.0204(11) 0.0154(11) 0.0157(11) 0.0019(9) 0.0100(9) -0.0022(9)
C50 0.0148(10) 0.0114(9) 0.0156(10) 0.0013(8) 0.0085(8) 0.0008(8)
C51 0.0146(10) 0.0124(9) 0.0122(9) -0.0008(8) 0.0069(8) -0.0009(8)
N4 0.0109(8) 0.0116(8) 0.0102(8) 0.0001(6) 0.0044(7) 0.0004(6)
Cl4 0.0106(2) 0.0135(2) 0.0104(2) 0.00114(17) 0.00447(17) 0.00005(17)
Cl5 0.0134(2) 0.0168(3) 0.0100(2) 0.00180(18) 0.00397(18) -0.00206(19)
Cl6 0.0220(3) 0.0119(2) 0.0165(3) 0.0007(2) 0.0026(2) 0.0021(2)
Ni3 0.01035(12) 0.01086(13) 0.00904(12) -0.00054(10) 0.00373(10) 0.00015(10)
N5 0.0104(8) 0.0143(9) 0.0090(8) -0.0017(7) 0.0028(6) -0.0001(7)
C61 0.0098(9) 0.0146(10) 0.0103(9) -0.0020(7) 0.0037(7) -0.0009(7)
C62 0.0101(9) 0.0159(10) 0.0073(8) -0.0021(7) 0.0014(7) -0.0003(8)
C63 0.0155(10) 0.0208(12) 0.0112(10) 0.0004(8) 0.0038(8) 0.0028(9)
C64 0.0222(12) 0.0213(13) 0.0184(12) 0.0058(10) 0.0070(10) 0.0015(10)
C65 0.0192(12) 0.0330(15) 0.0180(12) 0.0079(11) 0.0085(10) 0.0002(11)
C66 0.0127(10) 0.0316(14) 0.0149(11) 0.0022(10) 0.0063(9) 0.0013(10)
C67 0.0112(9) 0.0190(11) 0.0114(9) -0.0029(8) 0.0040(8) -0.0012(8)
C68 0.0119(10) 0.0180(11) 0.0166(10) -0.0035(9) 0.0061(8) 0.0021(8)
C69 0.0107(9) 0.0148(10) 0.0123(9) -0.0034(8) 0.0027(8) -0.0002(8)
O5 0.0138(8) 0.0172(8) 0.0112(7) -0.0018(6) 0.0019(6) 0.0046(6)
C70 0.0108(9) 0.0137(10) 0.0113(9) -0.0005(7) 0.0039(7) 0.0002(7)
C71 0.0114(9) 0.0144(10) 0.0109(9) 0.0013(8) 0.0017(8) 0.0003(8)
C82 0.0247(13) 0.0161(11) 0.0149(11) 0.0059(9) 0.0021(9) 0.0021(10)
C83 0.0132(10) 0.0212(12) 0.0175(11) 0.0012(9) 0.0022(9) 0.0023(9)
C72 0.0136(10) 0.0154(10) 0.0086(9) -0.0004(8) 0.0021(8) -0.0044(8)
O6 0.0146(8) 0.0245(9) 0.0098(7) -0.0048(7) 0.0017(6) -0.0030(7)
C73 0.0175(11) 0.0220(12) 0.0134(10) -0.0071(9) 0.0040(9) -0.0038(9)
C74 0.0249(13) 0.0400(17) 0.0120(11) 0.0003(11) 0.0070(10) 0.0017(12)
C75 0.0218(12) 0.0283(14) 0.0150(11) -0.0053(10) 0.0082(10) -0.0027(10)
C76 0.0290(15) 0.0401(18) 0.0183(13) -0.0059(12) 0.0132(11) -0.0041(13)
C77 0.0268(14) 0.0419(19) 0.0242(14) -0.0133(13) 0.0141(12) -0.0047(13)
C78 0.0208(13) 0.0360(17) 0.0252(14) -0.0157(12) 0.0089(11) -0.0013(12)
C79 0.0208(12) 0.0237(13) 0.0187(12) -0.0084(10) 0.0052(10) -0.0004(10)
C80 0.0194(11) 0.0192(12) 0.0141(10) -0.0076(9) 0.0063(9) -0.0048(9)
C81 0.0172(11) 0.0152(10) 0.0132(10) -0.0038(8) 0.0046(8) -0.0032(8)
N6 0.0161(9) 0.0123(9) 0.0099(8) -0.0019(7) 0.0044(7) -0.0019(7)
C1S 0.048(2) 0.057(3) 0.0239(15) -0.0045(17) 0.0116(15) 0.0039(19)
Cl1S 0.0417(6) 0.1008(11) 0.0531(7) -0.0348(7) 0.0091(5) 0.0007(7)
Cl2S 0.0519(6) 0.0775(8) 0.0301(5) -0.0147(5) 0.0038(4) 0.0119(6)
N1S 0.031(2) 0.033(2) 0.037(3) -0.0140(19) 0.014(2) -0.007(2)
C11S 0.031(3) 0.021(2) 0.028(2) -0.0035(15) 0.012(2) 0.0012(18)
C12S 0.026(3) 0.025(3) 0.067(5) -0.003(3) 0.002(3) 0.003(2)
C2T 0.033(6) 0.024(6) 0.016(5) -0.001(4) 0.015(4) 0.007(5)
Cl3T 0.036(2) 0.0309(16) 0.037(2) -0.0116(14) 0.0257(19) -0.0089(17)
Cl4T 0.0254(14) 0.0410(18) 0.0280(15) -0.0116(12) 0.0150(11) -0.0041(11)

loop_
_atom_type_symbol
_atom_type_description
_atom_type_scat_dispersion_real
_atom_type_scat_dispersion_imag
_atom_type_scat_source
C C 0.0033 0.0016 'International Tables Vol C Tables 4.2.6.8 and 6.1.1.4'
H H 0.0000 0.0000 'International Tables Vol C Tables 4.2.6.8 and 6.1.1.4'
Cl Cl 0.1484 0.1585 'International Tables Vol C Tables 4.2.6.8 and 6.1.1.4'
N N 0.0061 0.0033 'International Tables Vol C Tables 4.2.6.8 and 6.1.1.4'
Ni Ni 0.3393 1.1124 'International Tables Vol C Tables 4.2.6.8 and 6.1.1.4'
O O 0.0106 0.0060 'International Tables Vol C Tables 4.2.6.8 and 6.1.1.4'

loop_
_geom_angle_atom_site_label_1
_geom_angle_atom_site_label_2
_geom_angle_atom_site_label_3
_geom_angle
Ni2 Cl2 Ni1 93.99(2)
Ni1 Cl3 Ni2 97.54(2)
Cl1 Ni1 Cl2 86.16(2)
Cl1 Ni1 Cl3 131.28(3)
Cl3 Ni1 Cl2 84.11(2)
N1 Ni1 Cl1 91.62(6)
N1 Ni1 Cl2 177.41(6)
N1 Ni1 Cl3 96.39(6)
N2 Ni1 Cl1 129.51(6)
N2 Ni1 Cl2 95.13(6)
N2 Ni1 Cl3 98.89(6)
N2 Ni1 N1 87.31(8)
C1 N1 Ni1 124.64(15)
C10 N1 Ni1 128.34(16)
C10 N1 C1 106.86(19)
N1 C1 H1 111.8
N1 C1 C2 112.89(19)
N1 C1 C9 103.84(19)
C2 C1 H1 111.8
C2 C1 C9 104.19(19)
C9 C1 H1 111.8
C3 C2 C1 127.5(2)
C3 C2 C7 121.5(2)
C7 C2 C1 111.0(2)
C2 C3 H3 120.8
C2 C3 C4 118.5(3)
C4 C3 H3 120.8
C3 C4 H4 119.7
C5 C4 C3 120.6(3)
C5 C4 H4 119.7
C4 C5 H5 119.9
C6 C5 C4 120.3(3)
C6 C5 H5 119.9
C5 C6 H6 120.4
C7 C6 C5 119.2(3)
C7 C6 H6 120.4
C2 C7 C6 120.0(2)
C2 C7 C8 112.0(2)
C6 C7 C8 128.1(2)
C7 C8 H8A 111.0
C7 C8 H8B 111.0
C7 C8 C9 103.8(2)
H8A C8 H8B 109.0
C9 C8 H8A 111.0
C9 C8 H8B 111.0
C1 C9 H9 111.4
C8 C9 C1 108.00(19)
C8 C9 H9 111.4
O1 C9 C1 103.59(18)
O1 C9 C8 110.7(2)
O1 C9 H9 111.4
C10 O1 C9 106.63(18)
N1 C10 O1 118.2(2)
N1 C10 C11 127.9(2)
O1 C10 C11 113.9(2)
C10 C11 C22 116.6(2)
C10 C11 C23 117.4(2)
C10 C11 C12 117.71(19)
C22 C11 C23 57.57(16)
C12 C11 C22 115.91(19)
C12 C11 C23 117.8(2)
C11 C22 H22A 117.6
C11 C22 H22B 117.6
H22A C22 H22B 114.7
C23 C22 C11 61.29(16)
C23 C22 H22A 117.6
C23 C22 H22B 117.6
C11 C23 H23A 117.7
C11 C23 H23B 117.7
C22 C23 C11 61.15(16)
C22 C23 H23A 117.7
C22 C23 H23B 117.7
H23A C23 H23B 114.8
O2 C12 C11 114.17(19)
N2 C12 C11 127.8(2)
N2 C12 O2 117.9(2)
C12 O2 C13 106.87(18)
O2 C13 H13 112.3
O2 C13 C14 109.77(19)
O2 C13 C21 102.13(18)
C14 C13 H13 112.3
C14 C13 C21 107.5(2)
C21 C13 H13 112.3
C13 C14 H14A 111.0
C13 C14 H14B 111.0
H14A C14 H14B 109.0
C15 C14 C13 103.80(19)
C15 C14 H14A 111.0
C15 C14 H14B 111.0
C16 C15 C14 128.5(2)
C20 C15 C14 111.5(2)
C20 C15 C16 120.0(2)
C15 C16 H16 120.6
C17 C16 C15 118.8(2)
C17 C16 H16 120.6
C16 C17 H17 119.5
C16 C17 C18 121.1(2)
C18 C17 H17 119.5
C17 C18 H18 119.9
C19 C18 C17 120.2(3)
C19 C18 H18 119.9
C18 C19 H19 120.7
C18 C19 C20 118.6(2)
C20 C19 H19 120.7
C15 C20 C19 121.2(2)
C15 C20 C21 110.6(2)
C19 C20 C21 128.0(2)
C13 C21 H21 112.7
C20 C21 C13 103.86(18)
C20 C21 H21 112.7
N2 C21 C13 104.21(18)
N2 C21 C20 109.91(19)
N2 C21 H21 112.7
C12 N2 Ni1 129.72(16)
C12 N2 C21 106.52(19)
C21 N2 Ni1 123.75(14)
Cl2 Ni2 Cl3 84.34(2)
Cl2 Ni2 Cl4 88.84(2)
Cl2 Ni2 Cl5 97.14(2)
Cl3 Ni2 Cl5 175.67(2)
N3 Ni2 Cl2 90.71(6)
N3 Ni2 Cl3 88.30(6)
N3 Ni2 Cl4 177.09(6)
N3 Ni2 Cl5 95.74(6)
N4 Ni2 Cl2 175.93(6)
N4 Ni2 Cl3 91.73(6)
N4 Ni2 N3 88.11(8)
N4 Ni2 Cl4 92.53(6)
N4 Ni2 Cl5 86.86(6)
Cl4 Ni2 Cl3 94.52(2)
Cl4 Ni2 Cl5 81.47(2)
C31 N3 Ni2 127.67(14)
C40 N3 Ni2 124.58(17)
C40 N3 C31 105.84(19)
N3 C31 H31 112.5
N3 C31 C32 111.0(2)
N3 C31 C39 104.27(18)
C32 C31 H31 112.5
C32 C31 C39 103.37(19)
C39 C31 H31 112.5
C33 C32 C31 128.7(2)
C33 C32 C37 120.7(2)
C37 C32 C31 110.6(2)
C32 C33 H33 120.6
C32 C33 C34 118.9(3)
C34 C33 H33 120.6
C33 C34 H34 119.9
C35 C34 C33 120.2(3)
C35 C34 H34 119.9
C34 C35 H35 119.5
C36 C35 C34 121.0(3)
C36 C35 H35 119.5
C35 C36 H36 120.7
C37 C36 C35 118.6(3)
C37 C36 H36 120.7
C32 C37 C38 111.4(2)
C36 C37 C32 120.6(2)
C36 C37 C38 128.0(2)
C37 C38 H38A 111.1
C37 C38 H38B 111.1
C37 C38 C39 103.19(19)
H38A C38 H38B 109.1
C39 C38 H38A 111.1
C39 C38 H38B 111.1
C31 C39 H39 112.0
C38 C39 C31 108.3(2)
C38 C39 H39 112.0
O3 C39 C31 102.44(18)
O3 C39 C38 109.55(19)
O3 C39 H39 112.0
C40 O3 C39 106.93(18)
N3 C40 O3 118.2(2)
N3 C40 C41 127.9(2)
O3 C40 C41 113.89(19)
C40 C41 C52 118.0(2)
C40 C41 C53 116.7(2)
C53 C41 C52 57.79(19)
C42 C41 C40 117.56(19)
C42 C41 C52 115.0(2)
C42 C41 C53 118.3(2)
C41 C52 H52A 117.7
C41 C52 H52B 117.7
H52A C52 H52B 114.8
C53 C52 C41 60.66(17)
C53 C52 H52A 117.7
C53 C52 H52B 117.7
C41 C53 H53A 117.6
C41 C53 H53B 117.6
C52 C53 C41 61.55(18)
C52 C53 H53A 117.6
C52 C53 H53B 117.6
H53A C53 H53B 114.7
O4 C42 C41 114.73(19)
N4 C42 C41 127.6(2)
N4 C42 O4 117.5(2)
C42 O4 C43 105.44(17)
O4 C43 H43 112.3
O4 C43 C44 109.8(2)
O4 C43 C51 101.75(18)
C44 C43 H43 112.3
C44 C43 C51 107.7(2)
C51 C43 H43 112.3
C43 C44 H44A 111.3
C43 C44 H44B 111.3
H44A C44 H44B 109.2
C45 C44 C43 102.2(2)
C45 C44 H44A 111.3
C45 C44 H44B 111.3
C46 C45 C44 128.4(2)
C46 C45 C50 120.6(2)
C50 C45 C44 111.0(2)
C45 C46 H46 120.6
C47 C46 C45 118.8(3)
C47 C46 H46 120.6
C46 C47 H47 119.6
C46 C47 C48 120.8(3)
C48 C47 H47 119.6
C47 C48 H48 119.6
C47 C48 C49 120.7(3)
C49 C48 H48 119.6
C48 C49 H49 120.7
C50 C49 C48 118.5(2)
C50 C49 H49 120.7
C45 C50 C51 110.3(2)
C49 C50 C45 120.6(2)
C49 C50 C51 129.0(2)
C43 C51 H51 113.0
C50 C51 C43 101.86(19)
C50 C51 H51 113.0
N4 C51 C43 103.08(19)
N4 C51 C50 111.86(19)
N4 C51 H51 113.0
C42 N4 Ni2 126.48(17)
C42 N4 C51 105.66(19)
C51 N4 Ni2 126.90(15)
Ni2 Cl4 Ni3 96.65(2)
Ni3 Cl5 Ni2 98.12(2)
Cl5 Ni3 Cl4 83.65(2)
Cl6 Ni3 Cl4 87.79(2)
Cl6 Ni3 Cl5 142.04(3)
N5 Ni3 Cl4 96.48(6)
N5 Ni3 Cl5 98.12(6)
N5 Ni3 Cl6 119.60(6)
N5 Ni3 N6 88.35(8)
N6 Ni3 Cl4 175.16(6)
N6 Ni3 Cl5 96.05(6)
N6 Ni3 Cl6 89.52(6)
C61 N5 Ni3 124.82(15)
C70 N5 Ni3 128.24(17)
C70 N5 C61 106.32(19)
N5 C61 H61 112.6
N5 C61 C62 110.77(19)
N5 C61 C69 104.01(18)
C62 C61 H61 112.6
C62 C61 C69 103.74(18)
C69 C61 H61 112.6
C63 C62 C61 128.1(2)
C63 C62 C67 121.4(2)
C67 C62 C61 110.4(2)
C62 C63 H63 120.8
C62 C63 C64 118.4(2)
C64 C63 H63 120.8
C63 C64 H64 119.7
C63 C64 C65 120.7(3)
C65 C64 H64 119.7
C64 C65 H65 119.7
C66 C65 C64 120.5(3)
C66 C65 H65 119.7
C65 C66 H66 120.5
C67 C66 C65 119.1(3)
C67 C66 H66 120.5
C62 C67 C68 111.4(2)
C66 C67 C62 120.0(2)
C66 C67 C68 128.7(2)
C67 C68 H68A 111.1
C67 C68 H68B 111.1
C67 C68 C69 103.47(19)
H68A C68 H68B 109.0
C69 C68 H68A 111.1
C69 C68 H68B 111.1
C61 C69 H69 112.1
C68 C69 C61 107.7(2)
C68 C69 H69 112.1
O5 C69 C61 102.51(18)
O5 C69 C68 109.98(19)
O5 C69 H69 112.1
C70 O5 C69 106.52(18)
N5 C70 O5 117.9(2)
N5 C70 C71 127.4(2)
O5 C70 C71 114.6(2)
C70 C71 C82 117.7(2)
C70 C71 C83 115.7(2)
C82 C71 C83 57.41(17)
C72 C71 C70 118.3(2)
C72 C71 C82 116.9(2)
C72 C71 C83 116.6(2)
C71 C82 H82A 117.6
C71 C82 H82B 117.6
H82A C82 H82B 114.7
C83 C82 C71 61.40(17)
C83 C82 H82A 117.6
C83 C82 H82B 117.6
C71 C83 H83A 117.6
C71 C83 H83B 117.6
C82 C83 C71 61.19(17)
C82 C83 H83A 117.6
C82 C83 H83B 117.6
H83A C83 H83B 114.8
O6 C72 C71 113.9(2)
N6 C72 C71 127.9(2)
N6 C72 O6 118.3(2)
C72 O6 C73 106.31(19)
O6 C73 H73 111.4
O6 C73 C74 111.5(2)
O6 C73 C81 103.49(19)
C74 C73 H73 111.4
C74 C73 C81 107.4(2)
C81 C73 H73 111.4
C73 C74 H74A 111.0
C73 C74 H74B 111.0
H74A C74 H74B 109.0
C75 C74 C73 103.6(2)
C75 C74 H74A 111.0
C75 C74 H74B 111.0
C76 C75 C74 128.1(3)
C80 C75 C74 111.2(2)
C80 C75 C76 120.7(3)
C75 C76 H76 120.9
C77 C76 C75 118.2(3)
C77 C76 H76 120.9
C76 C77 H77 119.4
C76 C77 C78 121.2(3)
C78 C77 H77 119.4
C77 C78 H78 119.6
C79 C78 C77 120.9(3)
C79 C78 H78 119.6
C78 C79 H79 120.8
C78 C79 C80 118.3(3)
C80 C79 H79 120.8
C75 C80 C79 120.6(3)
C75 C80 C81 110.8(2)
C79 C80 C81 128.4(3)
C73 C81 H81 111.2
C80 C81 C73 103.6(2)
C80 C81 H81 111.2
N6 C81 C73 103.2(2)
N6 C81 C80 115.8(2)
N6 C81 H81 111.2
C72 N6 Ni3 126.53(17)
C72 N6 C81 106.5(2)
C81 N6 Ni3 126.00(16)
H1SA C1S H1SB 108.0
Cl1S C1S H1SA 109.4
Cl1S C1S H1SB 109.4
Cl2S C1S H1SA 109.4
Cl2S C1S H1SB 109.4
Cl2S C1S Cl1S 111.3(2)
N1S C11S C12S 179.7(7)
C11S C12S H12A 109.5
C11S C12S H12B 109.5
C11S C12S H12C 109.5
H12A C12S H12B 109.5
H12A C12S H12C 109.5
H12B C12S H12C 109.5
H2TA C2T H2TB 108.1
Cl3T C2T H2TA 109.6
Cl3T C2T H2TB 109.6
Cl4T C2T H2TA 109.6
Cl4T C2T H2TB 109.6
Cl4T C2T Cl3T 110.5(7)

loop_
_geom_bond_atom_site_label_1
_geom_bond_atom_site_label_2
_geom_bond_distance
Cl1 Ni1 2.2938(8)
Cl2 Ni1 2.5169(6)
Cl2 Ni2 2.3896(6)
Cl3 Ni1 2.3252(6)
Cl3 Ni2 2.4460(6)
Ni1 N1 2.070(2)
Ni1 N2 2.020(2)
N1 C1 1.488(3)
N1 C10 1.283(3)
C1 H1 1.0000
C1 C2 1.511(3)
C1 C9 1.543(3)
C2 C3 1.382(4)
C2 C7 1.388(3)
C3 H3 0.9500
C3 C4 1.394(4)
C4 H4 0.9500
C4 C5 1.393(4)
C5 H5 0.9500
C5 C6 1.393(4)
C6 H6 0.9500
C6 C7 1.389(4)
C7 C8 1.511(4)
C8 H8A 0.9900
C8 H8B 0.9900
C8 C9 1.541(4)
C9 H9 1.0000
C9 O1 1.461(3)
O1 C10 1.345(3)
C10 C11 1.467(3)
C11 C22 1.539(3)
C11 C23 1.541(3)
C11 C12 1.475(3)
C22 H22A 0.9900
C22 H22B 0.9900
C22 C23 1.483(4)
C23 H23A 0.9900
C23 H23B 0.9900
C12 O2 1.347(3)
C12 N2 1.275(3)
O2 C13 1.472(3)
C13 H13 1.0000
C13 C14 1.527(3)
C13 C21 1.542(3)
C14 H14A 0.9900
C14 H14B 0.9900
C14 C15 1.503(4)
C15 C16 1.393(4)
C15 C20 1.391(3)
C16 H16 0.9500
C16 C17 1.389(4)
C17 H17 0.9500
C17 C18 1.396(4)
C18 H18 0.9500
C18 C19 1.388(3)
C19 H19 0.9500
C19 C20 1.396(4)
C20 C21 1.510(3)
C21 H21 1.0000
C21 N2 1.487(3)
Ni2 N3 2.113(2)
Ni2 N4 2.054(2)
Ni2 Cl4 2.4275(6)
Ni2 Cl5 2.4920(7)
N3 C31 1.493(3)
N3 C40 1.279(3)
C31 H31 1.0000
C31 C32 1.515(3)
C31 C39 1.541(3)
C32 C33 1.384(4)
C32 C37 1.398(3)
C33 H33 0.9500
C33 C34 1.394(4)
C34 H34 0.9500
C34 C35 1.392(5)
C35 H35 0.9500
C35 C36 1.390(4)
C36 H36 0.9500
C36 C37 1.387(4)
C37 C38 1.505(3)
C38 H38A 0.9900
C38 H38B 0.9900
C38 C39 1.525(3)
C39 H39 1.0000
C39 O3 1.460(3)
O3 C40 1.349(3)
C40 C41 1.471(3)
C41 C52 1.535(3)
C41 C53 1.522(3)
C41 C42 1.470(3)
C52 H52A 0.9900
C52 H52B 0.9900
C52 C53 1.477(5)
C53 H53A 0.9900
C53 H53B 0.9900
C42 O4 1.353(3)
C42 N4 1.283(3)
O4 C43 1.465(3)
C43 H43 1.0000
C43 C44 1.520(4)
C43 C51 1.533(3)
C44 H44A 0.9900
C44 H44B 0.9900
C44 C45 1.495(4)
C45 C46 1.391(4)
C45 C50 1.401(3)
C46 H46 0.9500
C46 C47 1.385(5)
C47 H47 0.9500
C47 C48 1.391(4)
C48 H48 0.9500
C48 C49 1.398(4)
C49 H49 0.9500
C49 C50 1.388(3)
C50 C51 1.516(3)
C51 H51 1.0000
C51 N4 1.485(3)
Cl4 Ni3 2.4668(6)
Cl5 Ni3 2.3459(7)
Cl6 Ni3 2.2786(7)
Ni3 N5 2.007(2)
Ni3 N6 2.076(2)
N5 C61 1.483(3)
N5 C70 1.281(3)
C61 H61 1.0000
C61 C62 1.509(3)
C61 C69 1.540(3)
C62 C63 1.387(4)
C62 C67 1.395(3)
C63 H63 0.9500
C63 C64 1.393(4)
C64 H64 0.9500
C64 C65 1.393(4)
C65 H65 0.9500
C65 C66 1.393(4)
C66 H66 0.9500
C66 C67 1.390(4)
C67 C68 1.505(4)
C68 H68A 0.9900
C68 H68B 0.9900
C68 C69 1.522(3)
C69 H69 1.0000
C69 O5 1.464(3)
O5 C70 1.348(3)
C70 C71 1.469(3)
C71 C82 1.538(3)
C71 C83 1.542(3)
C71 C72 1.464(4)
C82 H82A 0.9900
C82 H82B 0.9900
C82 C83 1.479(4)
C83 H83A 0.9900
C83 H83B 0.9900
C72 O6 1.345(3)
C72 N6 1.286(3)
O6 C73 1.457(3)
C73 H73 1.0000
C73 C74 1.529(4)
C73 C81 1.547(4)
C74 H74A 0.9900
C74 H74B 0.9900
C74 C75 1.514(4)
C75 C76 1.398(4)
C75 C80 1.396(4)
C76 H76 0.9500
C76 C77 1.386(5)
C77 H77 0.9500
C77 C78 1.391(5)
C78 H78 0.9500
C78 C79 1.389(4)
C79 H79 0.9500
C79 C80 1.399(4)
C80 C81 1.508(4)
C81 H81 1.0000
C81 N6 1.491(3)
C1S H1SA 0.9900
C1S H1SB 0.9900
C1S Cl1S 1.761(5)
C1S Cl2S 1.752(4)
N1S C11S 1.162(8)
C11S C12S 1.433(9)
C12S H12A 0.9800
C12S H12B 0.9800
C12S H12C 0.9800
C2T H2TA 0.9900
C2T H2TB 0.9900
C2T Cl3T 1.787(13)
C2T Cl4T 1.736(10)

loop_
_geom_torsion_atom_site_label_1
_geom_torsion_atom_site_label_2
_geom_torsion_atom_site_label_3
_geom_torsion_atom_site_label_4
_geom_torsion
Ni1 N1 C1 C2 -64.9(3)
Ni1 N1 C1 C9 -177.09(15)
Ni1 N1 C10 O1 -177.74(16)
Ni1 N1 C10 C11 1.2(4)
N1 C1 C2 C3 74.8(3)
N1 C1 C2 C7 -105.0(2)
N1 C1 C9 C8 108.2(2)
N1 C1 C9 O1 -9.3(2)
N1 C10 C11 C22 -152.0(2)
N1 C10 C11 C23 142.6(2)
N1 C10 C11 C12 -7.5(4)
C1 N1 C10 O1 -2.4(3)
C1 N1 C10 C11 176.5(2)
C1 C2 C3 C4 -178.6(3)
C1 C2 C7 C6 178.7(2)
C1 C2 C7 C8 -1.0(3)
C1 C9 O1 C10 8.2(2)
C2 C1 C9 C8 -10.2(3)
C2 C1 C9 O1 -127.7(2)
C2 C3 C4 C5 -0.5(5)
C2 C7 C8 C9 -5.5(3)
C3 C2 C7 C6 -1.1(4)
C3 C2 C7 C8 179.2(3)
C3 C4 C5 C6 -0.4(5)
C4 C5 C6 C7 0.5(5)
C5 C6 C7 C2 0.3(4)
C5 C6 C7 C8 179.9(3)
C6 C7 C8 C9 174.9(3)
C7 C2 C3 C4 1.2(4)
C7 C8 C9 C1 9.6(3)
C7 C8 C9 O1 122.4(2)
C8 C9 O1 C10 -107.4(2)
C9 C1 C2 C3 -173.2(3)
C9 C1 C2 C7 7.0(3)
C9 O1 C10 N1 -4.1(3)
C9 O1 C10 C11 176.88(19)
O1 C10 C11 C22 26.9(3)
O1 C10 C11 C23 -38.5(3)
O1 C10 C11 C12 171.5(2)
C10 N1 C1 C2 119.5(2)
C10 N1 C1 C9 7.3(2)
C10 C11 C22 C23 -107.0(2)
C10 C11 C23 C22 105.5(2)
C10 C11 C12 O2 -175.6(2)
C10 C11 C12 N2 2.3(4)
C11 C12 O2 C13 -177.4(2)
C11 C12 N2 Ni1 9.0(4)
C11 C12 N2 C21 -171.9(2)
C22 C11 C12 O2 -30.8(3)
C22 C11 C12 N2 147.0(2)
C23 C11 C12 O2 34.5(3)
C23 C11 C12 N2 -147.7(2)
C12 C11 C22 C23 107.8(2)
C12 C11 C23 C22 -104.5(2)
C12 O2 C13 C14 -125.8(2)
C12 O2 C13 C21 -12.0(2)
O2 C12 N2 Ni1 -173.22(16)
O2 C12 N2 C21 5.8(3)
O2 C13 C14 C15 93.7(2)
O2 C13 C21 C20 -100.3(2)
O2 C13 C21 N2 14.8(2)
C13 C14 C15 C16 -167.2(2)
C13 C14 C15 C20 12.2(3)
C13 C21 N2 Ni1 166.13(15)
C13 C21 N2 C12 -13.0(2)
C14 C13 C21 C20 15.2(2)
C14 C13 C21 N2 130.32(19)
C14 C15 C16 C17 177.5(2)
C14 C15 C20 C19 -178.3(2)
C14 C15 C20 C21 -2.7(3)
C15 C16 C17 C18 1.0(4)
C15 C20 C21 C13 -7.9(2)
C15 C20 C21 N2 -118.9(2)
C16 C15 C20 C19 1.2(4)
C16 C15 C20 C21 176.8(2)
C16 C17 C18 C19 0.5(4)
C17 C18 C19 C20 -1.3(4)
C18 C19 C20 C15 0.4(4)
C18 C19 C20 C21 -174.4(2)
C19 C20 C21 C13 167.3(2)
C19 C20 C21 N2 56.3(3)
C20 C15 C16 C17 -1.9(4)
C20 C21 N2 Ni1 -83.1(2)
C20 C21 N2 C12 97.8(2)
C21 C13 C14 C15 -16.6(2)
N2 C12 O2 C13 4.5(3)
Ni2 N3 C31 C32 -97.2(2)
Ni2 N3 C31 C39 152.12(15)
Ni2 N3 C40 O3 -160.23(16)
Ni2 N3 C40 C41 22.4(3)
N3 C31 C32 C33 62.0(3)
N3 C31 C32 C37 -116.4(2)
N3 C31 C39 C38 130.7(2)
N3 C31 C39 O3 15.0(2)
N3 C40 C41 C52 -142.1(3)
N3 C40 C41 C53 152.0(3)
N3 C40 C41 C42 2.6(4)
C31 N3 C40 O3 5.0(3)
C31 N3 C40 C41 -172.3(2)
C31 C32 C33 C34 -176.7(3)
C31 C32 C37 C36 176.0(2)
C31 C32 C37 C38 -6.5(3)
C31 C39 O3 C40 -12.5(2)
C32 C31 C39 C38 14.5(2)
C32 C31 C39 O3 -101.2(2)
C32 C33 C34 C35 0.6(5)
C32 C37 C38 C39 15.2(3)
C33 C32 C37 C36 -2.6(4)
C33 C32 C37 C38 175.0(2)
C33 C34 C35 C36 -1.8(5)
C34 C35 C36 C37 0.8(5)
C35 C36 C37 C32 1.4(4)
C35 C36 C37 C38 -175.8(3)
C36 C37 C38 C39 -167.4(3)
C37 C32 C33 C34 1.5(4)
C37 C38 C39 C31 -18.0(3)
C37 C38 C39 O3 93.0(2)
C38 C39 O3 C40 -127.3(2)
C39 C31 C32 C33 173.3(3)
C39 C31 C32 C37 -5.1(3)
C39 O3 C40 N3 5.4(3)
C39 O3 C40 C41 -176.94(19)
O3 C40 C41 C52 40.5(3)
O3 C40 C41 C53 -25.4(3)
O3 C40 C41 C42 -174.8(2)
C40 N3 C31 C32 98.2(2)
C40 N3 C31 C39 -12.5(2)
C40 C41 C52 C53 -105.5(2)
C40 C41 C53 C52 107.7(3)
C40 C41 C42 O4 157.0(2)
C40 C41 C42 N4 -27.3(4)
C41 C42 O4 C43 -173.4(2)
C41 C42 N4 Ni2 21.7(3)
C41 C42 N4 C51 -169.0(2)
C52 C41 C42 O4 -57.3(3)
C52 C41 C42 N4 118.4(3)
C53 C41 C42 O4 8.1(3)
C53 C41 C42 N4 -176.2(2)
C42 C41 C52 C53 108.9(2)
C42 C41 C53 C52 -103.1(3)
C42 O4 C43 C44 -135.5(2)
C42 O4 C43 C51 -21.6(2)
O4 C42 N4 Ni2 -162.73(16)
O4 C42 N4 C51 6.6(3)
O4 C43 C44 C45 83.9(2)
O4 C43 C51 C50 -91.2(2)
O4 C43 C51 N4 24.9(2)
C43 C44 C45 C46 -160.4(3)
C43 C44 C45 C50 18.1(3)
C43 C51 N4 Ni2 149.45(16)
C43 C51 N4 C42 -19.9(2)
C44 C43 C51 C50 24.2(3)
C44 C43 C51 N4 140.3(2)
C44 C45 C46 C47 179.5(3)
C44 C45 C50 C49 179.9(2)
C44 C45 C50 C51 -3.2(3)
C45 C46 C47 C48 -0.3(4)
C45 C50 C51 C43 -13.0(3)
C45 C50 C51 N4 -122.5(2)
C46 C45 C50 C49 -1.4(4)
C46 C45 C50 C51 175.5(2)
C46 C47 C48 C49 0.0(4)
C47 C48 C49 C50 -0.4(4)
C48 C49 C50 C45 1.1(4)
C48 C49 C50 C51 -175.2(2)
C49 C50 C51 C43 163.6(3)
C49 C50 C51 N4 54.1(3)
C50 C45 C46 C47 1.0(4)
C50 C51 N4 Ni2 -101.9(2)
C50 C51 N4 C42 88.8(2)
C51 C43 C44 C45 -26.1(3)
N4 C42 O4 C43 10.4(3)
Ni3 N5 C61 C62 -91.1(2)
Ni3 N5 C61 C69 158.01(16)
Ni3 N5 C70 O5 -165.75(17)
Ni3 N5 C70 C71 16.4(4)
N5 C61 C62 C63 57.4(3)
N5 C61 C62 C67 -118.8(2)
N5 C61 C69 C68 132.15(19)
N5 C61 C69 O5 16.2(2)
N5 C70 C71 C82 -147.5(3)
N5 C70 C71 C83 147.5(3)
N5 C70 C71 C72 2.1(4)
C61 N5 C70 O5 5.4(3)
C61 N5 C70 C71 -172.4(2)
C61 C62 C63 C64 -174.7(2)
C61 C62 C67 C66 176.7(2)
C61 C62 C67 C68 -3.9(3)
C61 C69 O5 C70 -13.5(2)
C62 C61 C69 C68 16.2(2)
C62 C61 C69 O5 -99.8(2)
C62 C63 C64 C65 -1.2(4)
C62 C67 C68 C69 13.9(3)
C63 C62 C67 C66 0.2(4)
C63 C62 C67 C68 179.6(2)
C63 C64 C65 C66 0.0(4)
C64 C65 C66 C67 1.3(4)
C65 C66 C67 C62 -1.4(4)
C65 C66 C67 C68 179.3(2)
C66 C67 C68 C69 -166.7(2)
C67 C62 C63 C64 1.1(4)
C67 C68 C69 C61 -18.3(2)
C67 C68 C69 O5 92.7(2)
C68 C69 O5 C70 -127.9(2)
C69 C61 C62 C63 168.4(2)
C69 C61 C62 C67 -7.7(2)
C69 O5 C70 N5 5.8(3)
C69 O5 C70 C71 -176.1(2)
O5 C70 C71 C82 34.6(3)
O5 C70 C71 C83 -30.4(3)
O5 C70 C71 C72 -175.8(2)
C70 N5 C61 C62 97.4(2)
C70 N5 C61 C69 -13.5(2)
C70 C71 C82 C83 -104.2(2)
C70 C71 C83 C82 107.7(2)
C70 C71 C72 O6 165.5(2)
C70 C71 C72 N6 -14.4(4)
C71 C72 O6 C73 173.8(2)
C71 C72 N6 Ni3 7.0(4)
C71 C72 N6 C81 175.9(2)
C82 C71 C72 O6 -44.7(3)
C82 C71 C72 N6 135.4(3)
C83 C71 C72 O6 20.4(3)
C83 C71 C72 N6 -159.5(2)
C72 C71 C82 C83 105.8(2)
C72 C71 C83 C82 -106.3(2)
C72 O6 C73 C74 -102.3(2)
C72 O6 C73 C81 12.9(3)
O6 C72 N6 Ni3 -172.89(16)
O6 C72 N6 C81 -3.9(3)
O6 C73 C74 C75 130.5(2)
O6 C73 C81 C80 -135.8(2)
O6 C73 C81 N6 -14.7(3)
C73 C74 C75 C76 166.6(3)
C73 C74 C75 C80 -11.3(3)
C73 C81 N6 Ni3 -179.33(16)
C73 C81 N6 C72 11.6(3)
C74 C73 C81 C80 -17.7(3)
C74 C73 C81 N6 103.3(2)
C74 C75 C76 C77 -176.3(3)
C74 C75 C80 C79 176.3(3)
C74 C75 C80 C81 0.1(3)
C75 C76 C77 C78 1.0(5)
C75 C80 C81 C73 11.0(3)
C75 C80 C81 N6 -101.2(3)
C76 C75 C80 C79 -1.7(4)
C76 C75 C80 C81 -177.9(3)
C76 C77 C78 C79 -2.9(5)
C77 C78 C79 C80 2.4(5)
C78 C79 C80 C75 -0.1(4)
C78 C79 C80 C81 175.3(3)
C79 C80 C81 C73 -164.8(3)
C79 C80 C81 N6 83.0(3)
C80 C75 C76 C77 1.3(5)
C80 C81 N6 Ni3 -66.9(3)
C80 C81 N6 C72 124.0(2)
C81 C73 C74 C75 17.7(3)
N6 C72 O6 C73 -6.3(3)
